data_7036584
loop_
_publ_author_name
'Zhong, Mingdong'
'Yang, Zhi'
'Yi, Yafei'
'Zhang, Dongxiang'
'Sun, Kening'
'Roesky, Herbert W.'
'Yang, Ying'

_publ_section_title
;
 Tin sulfide and selenide clusters soluble in organic solvents with the
 core structures of Sn4S6 and Sn4Se6.
;
_journal_issue 46
_journal_name_full 'Dalton transactions (Cambridge, England : 2003)'
_journal_page_first 19800
_journal_page_last 19804
_journal_paper_doi 10.1039/c5dt03244j
_journal_volume 44
_journal_year 2015
_chemical_formula_sum 'C66 H118 N4 S6 Si4 Sn4'
_chemical_formula_weight 1747.12
_chemical_name_systematic
; 
 ? 
;
_space_group_IT_number 62
_symmetry_cell_setting orthorhombic
_symmetry_space_group_name_Hall '-P 2ac 2n'
_symmetry_space_group_name_H-M 'P n m a'
_atom_sites_solution_hydrogens geom
_atom_sites_solution_primary direct
_atom_sites_solution_secondary difmap
_audit_creation_method SHELXL-97
_audit_update_record
;
2015-06-12 deposited with the CCDC.
2015-09-18 downloaded from the CCDC.
;
_cell_angle_alpha 90.00
_cell_angle_beta 90.00
_cell_angle_gamma 90.00
_cell_formula_units_Z 4
_cell_length_a 14.2045(18)
_cell_length_b 27.355(4)
_cell_length_c 23.153(3)
_cell_measurement_reflns_used 31542
_cell_measurement_temperature 153(2)
_cell_measurement_theta_max 31.507
_cell_measurement_theta_min 2.270
_cell_volume 8996(2)
_computing_cell_refinement 'CrystalClear (Rigaku Inc., 2008)'
_computing_data_collection 'CrystalClear (Rigaku Inc., 2008)'
_computing_data_reduction 'CrystalClear (Rigaku Inc., 2008)'
_computing_structure_refinement 'SHELXL-97 (Sheldrick, 1997)'
_computing_structure_solution 'SHELXS-97 (Sheldrick, 1990)'
_diffrn_ambient_temperature 153(2)
_diffrn_detector_area_resol_mean 28.5714
_diffrn_measured_fraction_theta_full 0.992
_diffrn_measured_fraction_theta_max 0.992
_diffrn_measurement_device_type AFC10/Saturn724+
_diffrn_measurement_method 'phi and omega scans'
_diffrn_radiation_monochromator graphite
_diffrn_radiation_source 'fine-focus sealed tube'
_diffrn_radiation_type MoK\a
_diffrn_radiation_wavelength 0.71073
_diffrn_reflns_av_R_equivalents 0.0441
_diffrn_reflns_av_sigmaI/netI 0.0388
_diffrn_reflns_limit_h_max 20
_diffrn_reflns_limit_h_min -20
_diffrn_reflns_limit_k_max 37
_diffrn_reflns_limit_k_min -39
_diffrn_reflns_limit_l_max 31
_diffrn_reflns_limit_l_min -34
_diffrn_reflns_number 86324
_diffrn_reflns_theta_full 31.51
_diffrn_reflns_theta_max 31.51
_diffrn_reflns_theta_min 2.25
_exptl_absorpt_coefficient_mu 1.324
_exptl_absorpt_correction_T_max 0.5631
_exptl_absorpt_correction_T_min 0.5631
_exptl_absorpt_correction_type multi-scan
_exptl_absorpt_process_details SADABS
_exptl_crystal_colour Colorless
_exptl_crystal_density_diffrn 1.290
_exptl_crystal_density_method 'not measured'
_exptl_crystal_description Chunk
_exptl_crystal_F_000 3576
_exptl_crystal_size_max 0.49
_exptl_crystal_size_mid 0.49
_exptl_crystal_size_min 0.49
_refine_diff_density_max 1.275
_refine_diff_density_min -1.165
_refine_diff_density_rms 0.141
_refine_ls_extinction_coef 0.00043(8)
_refine_ls_extinction_expression Fc^*^=kFc[1+0.001xFc^2^\l^3^/sin(2\q)]^-1/4^
_refine_ls_extinction_method SHELXL
_refine_ls_goodness_of_fit_ref 1.000
_refine_ls_hydrogen_treatment mixed
_refine_ls_matrix_type full
_refine_ls_number_parameters 440
_refine_ls_number_reflns 15131
_refine_ls_number_restraints 15
_refine_ls_restrained_S_all 1.001
_refine_ls_R_factor_all 0.0651
_refine_ls_R_factor_gt 0.0620
_refine_ls_shift/su_max 0.002
_refine_ls_shift/su_mean 0.000
_refine_ls_structure_factor_coef Fsqd
_refine_ls_weighting_details 'calc w=1/[\s^2^(Fo^2^)+(0.0813P)^2^+35.1360P] where P=(Fo^2^+2Fc^2^)/3'
_refine_ls_weighting_scheme calc
_refine_ls_wR_factor_gt 0.1637
_refine_ls_wR_factor_ref 0.1670
_reflns_number_gt 14572
_reflns_number_total 15131
_reflns_threshold_expression >2sigma(I)
_cod_data_source_file c5dt03244j2.cif
_cod_data_source_block bo3363
_cod_depositor_comments 'Adding full bibliography for 7036584--7036585.cif.'
_cod_original_cell_volume 8997(2)
_cod_database_code 7036584

loop_
_symmetry_equiv_pos_as_xyz
'x, y, z'
'-x+1/2, -y, z+1/2'
'-x, y+1/2, -z'
'x+1/2, -y+1/2, -z+1/2'
'-x, -y, -z'
'x-1/2, y, -z-1/2'
'x, -y-1/2, z'
'-x-1/2, y-1/2, z-1/2'

loop_
_atom_site_label
_atom_site_type_symbol
_atom_site_fract_x
_atom_site_fract_y
_atom_site_fract_z
_atom_site_U_iso_or_equiv
_atom_site_adp_type
_atom_site_occupancy
_atom_site_symmetry_multiplicity
_atom_site_calc_flag
_atom_site_refinement_flags
Sn1 Sn 0.762836(18) 0.180684(9) 0.470933(11) 0.02730(8) Uani 1 1 d .
Sn2 Sn 0.55558(2) 0.2500 0.409471(15) 0.02685(9) Uani 1 2 d S
Sn3 Sn 0.59936(2) 0.2500 0.568016(15) 0.02714(9) Uani 1 2 d S
Si1 Si 0.90849(9) 0.10130(5) 0.40774(6) 0.0412(3) Uani 1 1 d .
Si2 Si 0.47252(16) 0.2500 0.27479(9) 0.0521(5) Uani 1 2 d S
Si3 Si 0.59417(16) 0.2500 0.71095(8) 0.0656(8) Uani 1 2 d SD
S1 S 0.64757(8) 0.17742(4) 0.39520(5) 0.0353(2) Uani 1 1 d .
S2 S 0.47278(9) 0.2500 0.49963(6) 0.0326(3) Uani 1 2 d S
S3 S 0.69446(8) 0.17731(4) 0.56512(5) 0.0367(2) Uani 1 1 d .
S4 S 0.86595(10) 0.2500 0.45830(7) 0.0349(3) Uani 1 2 d S
N1 N 0.8388(3) 0.11782(13) 0.46688(16) 0.0337(7) Uani 1 1 d .
N2 N 0.4519(3) 0.2500 0.3498(2) 0.0351(10) Uani 1 2 d S
N3 N 0.5322(4) 0.2500 0.6448(2) 0.0359(11) Uani 1 2 d S
C1 C 0.8350(3) 0.08868(18) 0.5181(2) 0.0422(10) Uani 1 1 d .
C2 C 0.8988(4) 0.0968(2) 0.5633(3) 0.0558(14) Uani 1 1 d .
C3 C 0.8938(6) 0.0689(3) 0.6132(3) 0.082(2) Uani 1 1 d .
H3 H 0.9361 0.0749 0.6442 0.098 Uiso 1 1 calc R
C4 C 0.8266(7) 0.0322(4) 0.6178(4) 0.103(4) Uani 1 1 d .
H4 H 0.8232 0.0131 0.6520 0.124 Uiso 1 1 calc R
C5 C 0.7647(6) 0.0233(3) 0.5728(4) 0.086(3) Uani 1 1 d .
H5 H 0.7202 -0.0025 0.5762 0.103 Uiso 1 1 calc R
C6 C 0.7667(4) 0.0514(2) 0.5228(3) 0.0585(16) Uani 1 1 d .
C7 C 0.9742(5) 0.1360(3) 0.5600(3) 0.072(2) Uani 1 1 d .
H7 H 0.9662 0.1536 0.5225 0.087 Uiso 1 1 calc R
C8 C 1.0739(6) 0.1136(4) 0.5606(4) 0.096(3) Uani 1 1 d .
H8A H 1.0887 0.1021 0.5996 0.115 Uiso 1 1 calc R
H8B H 1.1198 0.1385 0.5489 0.115 Uiso 1 1 calc R
H8C H 1.0764 0.0861 0.5336 0.115 Uiso 1 1 calc R
C9 C 0.9624(7) 0.1735(4) 0.6087(4) 0.110(4) Uani 1 1 d .
H9A H 0.8988 0.1873 0.6073 0.132 Uiso 1 1 calc R
H9B H 1.0088 0.1997 0.6040 0.132 Uiso 1 1 calc R
H9C H 0.9722 0.1574 0.6461 0.132 Uiso 1 1 calc R
C10 C 0.6967(5) 0.0409(2) 0.4759(3) 0.0665(18) Uani 1 1 d .
H10 H 0.7143 0.0611 0.4416 0.080 Uiso 1 1 calc R
C11 C 0.5954(4) 0.0554(3) 0.4938(5) 0.086(3) Uani 1 1 d .
H11A H 0.5775 0.0375 0.5288 0.103 Uiso 1 1 calc R
H11B H 0.5516 0.0474 0.4625 0.103 Uiso 1 1 calc R
H11C H 0.5929 0.0907 0.5015 0.103 Uiso 1 1 calc R
C12 C 0.6956(7) -0.0127(3) 0.4569(5) 0.101(3) Uani 1 1 d .
H12A H 0.7590 -0.0224 0.4445 0.121 Uiso 1 1 calc R
H12B H 0.6516 -0.0168 0.4247 0.121 Uiso 1 1 calc R
H12C H 0.6758 -0.0333 0.4893 0.121 Uiso 1 1 calc R
C13 C 0.9497(7) 0.0382(3) 0.4193(4) 0.111(4) Uani 1 1 d .
H13A H 1.0100 0.0335 0.3995 0.134 Uiso 1 1 calc R
H13B H 0.9032 0.0153 0.4038 0.134 Uiso 1 1 calc R
H13C H 0.9579 0.0324 0.4607 0.134 Uiso 1 1 calc R
C14 C 1.0140(6) 0.1403(4) 0.4020(4) 0.109(4) Uani 1 1 d .
H14A H 1.0529 0.1362 0.4367 0.131 Uiso 1 1 calc R
H14B H 0.9948 0.1746 0.3986 0.131 Uiso 1 1 calc R
H14C H 1.0504 0.1308 0.3679 0.131 Uiso 1 1 calc R
C15 C 0.8432(6) 0.1083(4) 0.3405(3) 0.104(3) Uani 1 1 d .
H15A H 0.7933 0.0836 0.3386 0.125 Uiso 1 1 calc R
H15B H 0.8861 0.1040 0.3077 0.125 Uiso 1 1 calc R
H15C H 0.8152 0.1410 0.3389 0.125 Uiso 1 1 calc R
C16 C 0.3599(4) 0.2500 0.3754(3) 0.0392(13) Uani 1 2 d S
C17 C 0.3158(4) 0.2056(2) 0.3885(3) 0.0502(12) Uani 1 1 d .
C18 C 0.2298(4) 0.2061(3) 0.4184(3) 0.0666(18) Uani 1 1 d .
H18 H 0.2003 0.1761 0.4286 0.080 Uiso 1 1 calc R
C19 C 0.1880(7) 0.2500 0.4330(5) 0.081(3) Uani 1 2 d S
H19 H 0.1298 0.2500 0.4532 0.098 Uiso 1 2 calc SR
C20 C 0.3567(4) 0.1563(2) 0.3727(3) 0.0572(14) Uani 1 1 d .
H20 H 0.4169 0.1623 0.3515 0.069 Uiso 1 1 calc R
C21 C 0.3800(6) 0.1249(3) 0.4255(4) 0.083(2) Uani 1 1 d .
H21A H 0.4275 0.1415 0.4491 0.099 Uiso 1 1 calc R
H21B H 0.4046 0.0932 0.4128 0.099 Uiso 1 1 calc R
H21C H 0.3229 0.1198 0.4485 0.099 Uiso 1 1 calc R
C22 C 0.2919(5) 0.1281(3) 0.3324(4) 0.081(2) Uani 1 1 d .
H22A H 0.2316 0.1221 0.3517 0.097 Uiso 1 1 calc R
H22B H 0.3211 0.0969 0.3222 0.097 Uiso 1 1 calc R
H22C H 0.2812 0.1473 0.2973 0.097 Uiso 1 1 calc R
C23 C 0.5443(9) 0.1964(5) 0.2529(3) 0.144(6) Uani 1 1 d .
H23A H 0.5152 0.1664 0.2677 0.173 Uiso 1 1 calc R
H23B H 0.6079 0.1996 0.2688 0.173 Uiso 1 1 calc R
H23C H 0.5477 0.1949 0.2107 0.173 Uiso 1 1 calc R
C24 C 0.3573(7) 0.2500 0.2371(4) 0.081(3) Uani 1 2 d S
H24A H 0.3288 0.2175 0.2399 0.097 Uiso 0.50 1 calc PR
H24B H 0.3667 0.2584 0.1963 0.097 Uiso 0.50 1 calc PR
H24C H 0.3156 0.2741 0.2551 0.097 Uiso 0.50 1 calc PR
C25 C 0.4315(4) 0.2500 0.6402(3) 0.0393(13) Uani 1 2 d S
C26 C 0.3823(4) 0.2055(2) 0.6367(2) 0.0513(13) Uani 1 1 d .
C27 C 0.2845(4) 0.2065(3) 0.6263(3) 0.071(2) Uani 1 1 d .
H27 H 0.2506 0.1766 0.6233 0.085 Uiso 1 1 calc R
C28 C 0.2382(6) 0.2500 0.6203(5) 0.084(4) Uani 1 2 d S
H28 H 0.1728 0.2500 0.6120 0.100 Uiso 1 2 calc SR
C29 C 0.4291(5) 0.1566(2) 0.6435(3) 0.0672(18) Uani 1 1 d .
H29 H 0.4966 0.1632 0.6529 0.081 Uiso 1 1 calc R
C30 C 0.4283(9) 0.1259(3) 0.5890(4) 0.118(4) Uani 1 1 d .
H30A H 0.3634 0.1171 0.5793 0.141 Uiso 1 1 calc R
H30B H 0.4652 0.0961 0.5953 0.141 Uiso 1 1 calc R
H30C H 0.4560 0.1447 0.5571 0.141 Uiso 1 1 calc R
C31 C 0.3870(7) 0.1284(3) 0.6957(4) 0.103(3) Uani 1 1 d .
H31A H 0.3938 0.1482 0.7308 0.123 Uiso 1 1 calc R
H31B H 0.4205 0.0974 0.7007 0.123 Uiso 1 1 calc R
H31C H 0.3201 0.1220 0.6887 0.123 Uiso 1 1 calc R
C32 C 0.5162(7) 0.2760(4) 0.7667(4) 0.126(6) Uani 0.50 1 d PD
H32A H 0.5158 0.3118 0.7634 0.151 Uiso 0.50 1 calc PR
H32B H 0.5391 0.2667 0.8050 0.151 Uiso 0.50 1 calc PR
H32C H 0.4521 0.2635 0.7612 0.151 Uiso 0.50 1 calc PR
C33 C 0.6174(9) 0.18423(15) 0.7249(5) 0.126(6) Uani 0.50 1 d PD
H33A H 0.6584 0.1809 0.7587 0.151 Uiso 0.50 1 calc PR
H33B H 0.6484 0.1697 0.6912 0.151 Uiso 0.50 1 calc PR
H33C H 0.5578 0.1673 0.7321 0.151 Uiso 0.50 1 calc PR
C34 C 0.7050(5) 0.2845(4) 0.7039(5) 0.126(6) Uani 0.50 1 d PD
H34A H 0.7415 0.2715 0.6714 0.151 Uiso 0.50 1 calc PR
H34B H 0.7417 0.2814 0.7395 0.151 Uiso 0.50 1 calc PR
H34C H 0.6908 0.3191 0.6969 0.151 Uiso 0.50 1 calc PR
C35 C -0.1130(15) -0.0601(7) 0.7557(9) 0.138(7) Uani 0.50 1 d PD
H35A H -0.1672 -0.0384 0.7608 0.166 Uiso 0.50 1 calc PR
H35B H -0.1350 -0.0930 0.7460 0.166 Uiso 0.50 1 calc PR
H35C H -0.0731 -0.0477 0.7245 0.166 Uiso 0.50 1 calc PR
C36 C -0.0567(13) -0.0619(5) 0.8114(7) 0.172(14) Uani 0.50 1 d PD
H36A H -0.0993 -0.0684 0.8443 0.206 Uiso 0.50 1 calc PR
H36B H -0.0100 -0.0887 0.8094 0.206 Uiso 0.50 1 calc PR
C37 C -0.0066(11) -0.0135(5) 0.8204(5) 0.190(16) Uani 0.50 1 d PD
H37A H 0.0428 -0.0173 0.8502 0.228 Uiso 0.50 1 calc PR
H37B H -0.0521 0.0114 0.8339 0.228 Uiso 0.50 1 calc PR
C38 C 0.0376(9) 0.0029(5) 0.7638(5) 0.100(6) Uani 0.50 1 d PD
H38A H 0.0468 -0.0256 0.7381 0.120 Uiso 0.50 1 calc PR
H38B H -0.0046 0.0263 0.7440 0.120 Uiso 0.50 1 calc PR
C39 C 0.1317(10) 0.0270(9) 0.7763(8) 0.138(7) Uani 0.50 1 d PD
H39A H 0.1249 0.0502 0.8088 0.166 Uiso 0.50 1 calc PR
H39B H 0.1784 0.0019 0.7873 0.166 Uiso 0.50 1 calc PR
C40 C 0.1656(14) 0.0541(9) 0.7230(9) 0.152(11) Uani 0.50 1 d PD
H40A H 0.1331 0.0413 0.6888 0.183 Uiso 0.50 1 calc PR
H40B H 0.2336 0.0494 0.7186 0.183 Uiso 0.50 1 calc PR
H40C H 0.1518 0.0890 0.7272 0.183 Uiso 0.50 1 calc PR

loop_
_atom_site_aniso_label
_atom_site_aniso_U_11
_atom_site_aniso_U_22
_atom_site_aniso_U_33
_atom_site_aniso_U_23
_atom_site_aniso_U_13
_atom_site_aniso_U_12
Sn1 0.02532(12) 0.02665(13) 0.02993(13) 0.00157(9) 0.00080(9) 0.00368(9)
Sn2 0.02486(16) 0.02958(18) 0.02612(16) 0.000 -0.00491(12) 0.000
Sn3 0.02438(16) 0.03337(19) 0.02368(16) 0.000 0.00225(11) 0.000
Si1 0.0361(6) 0.0378(6) 0.0497(7) -0.0015(5) 0.0097(5) 0.0090(5)
Si2 0.0486(11) 0.0765(15) 0.0312(8) 0.000 -0.0136(8) 0.000
Si3 0.0427(11) 0.130(2) 0.0242(8) 0.000 0.0013(7) 0.000
S1 0.0366(5) 0.0326(5) 0.0368(5) -0.0084(4) -0.0072(4) 0.0051(4)
S2 0.0241(5) 0.0406(7) 0.0332(6) 0.000 -0.0008(5) 0.000
S3 0.0392(5) 0.0381(5) 0.0328(5) 0.0093(4) 0.0057(4) 0.0086(4)
S4 0.0242(6) 0.0330(7) 0.0476(8) 0.000 0.0040(5) 0.000
N1 0.0321(16) 0.0299(16) 0.0392(17) 0.0039(13) 0.0049(13) 0.0073(13)
N2 0.027(2) 0.045(3) 0.033(2) 0.000 -0.0131(18) 0.000
N3 0.029(2) 0.055(3) 0.024(2) 0.000 0.0058(17) 0.000
C1 0.038(2) 0.042(2) 0.047(2) 0.0133(19) 0.0063(18) 0.0133(19)
C2 0.054(3) 0.060(3) 0.054(3) 0.015(3) -0.003(2) 0.021(3)
C3 0.082(5) 0.106(6) 0.057(4) 0.033(4) 0.001(3) 0.037(5)
C4 0.101(6) 0.128(8) 0.080(5) 0.069(5) 0.030(5) 0.048(6)
C5 0.075(5) 0.073(5) 0.111(6) 0.055(5) 0.032(5) 0.017(4)
C6 0.050(3) 0.046(3) 0.079(4) 0.025(3) 0.018(3) 0.013(2)
C7 0.064(4) 0.086(5) 0.067(4) -0.002(4) -0.031(3) 0.020(4)
C8 0.065(4) 0.113(7) 0.108(7) 0.009(6) -0.030(5) 0.021(5)
C9 0.093(7) 0.129(9) 0.107(7) -0.044(6) -0.037(6) 0.016(6)
C10 0.054(3) 0.041(3) 0.104(5) 0.016(3) 0.008(3) -0.007(3)
C11 0.042(3) 0.058(4) 0.158(8) 0.003(5) 0.003(4) -0.001(3)
C12 0.089(6) 0.053(4) 0.160(9) 0.003(5) 0.012(6) 0.000(4)
C13 0.144(9) 0.061(4) 0.130(8) 0.020(5) 0.072(7) 0.060(5)
C14 0.082(6) 0.131(8) 0.114(7) -0.032(6) 0.056(5) -0.043(6)
C15 0.083(5) 0.184(10) 0.046(3) -0.021(5) 0.003(3) 0.043(6)
C16 0.030(3) 0.046(3) 0.042(3) 0.000 -0.011(2) 0.000
C17 0.035(2) 0.054(3) 0.062(3) 0.006(2) -0.011(2) -0.004(2)
C18 0.034(2) 0.069(4) 0.097(5) 0.013(4) 0.005(3) -0.005(3)
C19 0.038(4) 0.107(9) 0.099(8) 0.000 0.010(5) 0.000
C20 0.043(3) 0.052(3) 0.077(4) 0.000(3) -0.006(3) -0.011(2)
C21 0.084(5) 0.056(4) 0.109(6) 0.014(4) -0.029(5) -0.006(4)
C22 0.066(4) 0.077(5) 0.100(6) -0.018(4) -0.011(4) -0.002(4)
C23 0.185(11) 0.207(12) 0.041(3) -0.013(6) -0.007(5) 0.130(10)
C24 0.063(6) 0.133(10) 0.047(4) 0.000 -0.031(4) 0.000
C25 0.032(3) 0.060(4) 0.026(2) 0.000 0.007(2) 0.000
C26 0.041(2) 0.072(4) 0.042(2) 0.000(2) 0.013(2) -0.012(2)
C27 0.045(3) 0.110(6) 0.057(3) -0.002(4) 0.007(3) -0.024(4)
C28 0.026(3) 0.156(12) 0.069(6) 0.000 0.008(4) 0.000
C29 0.066(4) 0.062(4) 0.074(4) 0.009(3) 0.020(3) -0.021(3)
C30 0.188(12) 0.060(5) 0.105(7) -0.014(5) 0.049(8) -0.026(6)
C31 0.098(6) 0.093(6) 0.117(7) 0.039(6) 0.038(6) -0.013(5)
C32 0.067(5) 0.273(19) 0.037(3) -0.015(6) -0.004(3) -0.016(7)
C33 0.067(5) 0.273(19) 0.037(3) -0.015(6) -0.004(3) -0.016(7)
C34 0.067(5) 0.273(19) 0.037(3) -0.015(6) -0.004(3) -0.016(7)
C35 0.097(11) 0.187(17) 0.130(14) 0.031(13) -0.034(10) 0.036(12)
C36 0.18(3) 0.14(2) 0.19(3) -0.11(2) -0.06(2) 0.05(2)
C37 0.21(3) 0.18(3) 0.18(3) 0.09(2) 0.05(2) 0.15(3)
C38 0.127(16) 0.084(11) 0.088(11) 0.008(9) 0.031(11) 0.061(11)
C39 0.097(11) 0.187(17) 0.130(14) 0.031(13) -0.034(10) 0.036(12)
C40 0.108(17) 0.15(2) 0.20(3) 0.03(2) 0.031(18) -0.065(16)

loop_
_atom_type_symbol
_atom_type_description
_atom_type_scat_dispersion_real
_atom_type_scat_dispersion_imag
_atom_type_scat_source
C C 0.0033 0.0016 'International Tables Vol C Tables 4.2.6.8 and 6.1.1.4'
H H 0.0000 0.0000 'International Tables Vol C Tables 4.2.6.8 and 6.1.1.4'
N N 0.0061 0.0033 'International Tables Vol C Tables 4.2.6.8 and 6.1.1.4'
Si Si 0.0817 0.0704 'International Tables Vol C Tables 4.2.6.8 and 6.1.1.4'
S S 0.1246 0.1234 'International Tables Vol C Tables 4.2.6.8 and 6.1.1.4'
Sn Sn -0.6537 1.4246 'International Tables Vol C Tables 4.2.6.8 and 6.1.1.4'

loop_
_geom_angle_atom_site_label_1
_geom_angle_atom_site_label_2
_geom_angle_atom_site_label_3
_geom_angle
_geom_angle_site_symmetry_1
_geom_angle_site_symmetry_3
N1 Sn1 S3 103.02(10) . .
N1 Sn1 S1 107.27(11) . .
S3 Sn1 S1 112.83(4) . .
N1 Sn1 S4 109.70(11) . .
S3 Sn1 S4 112.81(5) . .
S1 Sn1 S4 110.76(5) . .
N2 Sn2 S2 103.77(16) . .
N2 Sn2 S1 107.64(8) . 7_565
S2 Sn2 S1 112.78(3) . 7_565
N2 Sn2 S1 107.64(8) . .
S2 Sn2 S1 112.78(3) . .
S1 Sn2 S1 111.65(6) 7_565 .
N3 Sn3 S2 103.16(15) . .
N3 Sn3 S3 106.86(8) . 7_565
S2 Sn3 S3 113.77(3) . 7_565
N3 Sn3 S3 106.86(8) . .
S2 Sn3 S3 113.77(3) . .
S3 Sn3 S3 111.56(6) 7_565 .
N1 Si1 C15 110.7(3) . .
N1 Si1 C13 108.0(3) . .
C15 Si1 C13 112.6(5) . .
N1 Si1 C14 111.5(3) . .
C15 Si1 C14 106.9(5) . .
C13 Si1 C14 107.1(5) . .
N2 Si2 C24 108.5(4) . .
N2 Si2 C23 111.1(3) . .
C24 Si2 C23 110.9(4) . .
N2 Si2 C23 111.1(3) . 7_565
C24 Si2 C23 110.9(4) . 7_565
C23 Si2 C23 104.3(9) . 7_565
N3 Si3 C32 107.9(4) . .
N3 Si3 C32 107.9(4) . 7_565
C32 Si3 C32 45.5(7) . 7_565
N3 Si3 C34 110.4(4) . .
C32 Si3 C34 112.2(2) . .
C32 Si3 C34 140.7(5) 7_565 .
N3 Si3 C34 110.4(4) . 7_565
C32 Si3 C34 140.7(5) . 7_565
C32 Si3 C34 112.2(2) 7_565 7_565
C34 Si3 C34 61.7(8) . 7_565
N3 Si3 C33 103.8(4) . 7_565
C32 Si3 C33 67.1(7) . 7_565
C32 Si3 C33 111.1(2) 7_565 7_565
C34 Si3 C33 50.7(7) . 7_565
C34 Si3 C33 111.1(2) 7_565 7_565
N3 Si3 C33 103.8(4) . .
C32 Si3 C33 111.1(2) . .
C32 Si3 C33 67.1(7) 7_565 .
C34 Si3 C33 111.1(2) . .
C34 Si3 C33 50.7(7) 7_565 .
C33 Si3 C33 151.2(8) 7_565 .
Sn2 S1 Sn1 103.89(4) . .
Sn3 S2 Sn2 101.97(5) . .
Sn1 S3 Sn3 102.82(4) . .
Sn1 S4 Sn1 103.55(5) . 7_565
C1 N1 Si1 121.7(3) . .
C1 N1 Sn1 114.4(3) . .
Si1 N1 Sn1 123.7(2) . .
C16 N2 Si2 124.0(4) . .
C16 N2 Sn2 112.4(4) . .
Si2 N2 Sn2 123.6(3) . .
C25 N3 Si3 124.2(4) . .
C25 N3 Sn3 113.9(4) . .
Si3 N3 Sn3 121.9(3) . .
C2 C1 C6 120.1(5) . .
C2 C1 N1 120.5(5) . .
C6 C1 N1 119.4(5) . .
C3 C2 C1 120.1(7) . .
C3 C2 C7 117.8(6) . .
C1 C2 C7 122.1(5) . .
C2 C3 C4 119.7(8) . .
C2 C3 H3 120.1 . .
C4 C3 H3 120.1 . .
C5 C4 C3 120.5(6) . .
C5 C4 H4 119.8 . .
C3 C4 H4 119.8 . .
C4 C5 C6 121.0(8) . .
C4 C5 H5 119.5 . .
C6 C5 H5 119.5 . .
C5 C6 C1 118.5(7) . .
C5 C6 C10 118.9(7) . .
C1 C6 C10 122.6(5) . .
C2 C7 C9 111.0(7) . .
C2 C7 C8 111.5(7) . .
C9 C7 C8 111.0(7) . .
C2 C7 H7 107.7 . .
C9 C7 H7 107.7 . .
C8 C7 H7 107.7 . .
C7 C8 H8A 109.5 . .
C7 C8 H8B 109.5 . .
H8A C8 H8B 109.5 . .
C7 C8 H8C 109.5 . .
H8A C8 H8C 109.5 . .
H8B C8 H8C 109.5 . .
C7 C9 H9A 109.5 . .
C7 C9 H9B 109.5 . .
H9A C9 H9B 109.5 . .
C7 C9 H9C 109.5 . .
H9A C9 H9C 109.5 . .
H9B C9 H9C 109.5 . .
C6 C10 C12 113.5(7) . .
C6 C10 C11 111.9(7) . .
C12 C10 C11 108.3(6) . .
C6 C10 H10 107.7 . .
C12 C10 H10 107.7 . .
C11 C10 H10 107.7 . .
C10 C11 H11A 109.5 . .
C10 C11 H11B 109.5 . .
H11A C11 H11B 109.5 . .
C10 C11 H11C 109.5 . .
H11A C11 H11C 109.5 . .
H11B C11 H11C 109.5 . .
C10 C12 H12A 109.5 . .
C10 C12 H12B 109.5 . .
H12A C12 H12B 109.5 . .
C10 C12 H12C 109.5 . .
H12A C12 H12C 109.5 . .
H12B C12 H12C 109.5 . .
Si1 C13 H13A 109.5 . .
Si1 C13 H13B 109.5 . .
H13A C13 H13B 109.5 . .
Si1 C13 H13C 109.5 . .
H13A C13 H13C 109.5 . .
H13B C13 H13C 109.5 . .
Si1 C14 H14A 109.5 . .
Si1 C14 H14B 109.5 . .
H14A C14 H14B 109.5 . .
Si1 C14 H14C 109.5 . .
H14A C14 H14C 109.5 . .
H14B C14 H14C 109.5 . .
Si1 C15 H15A 109.5 . .
Si1 C15 H15B 109.5 . .
H15A C15 H15B 109.5 . .
Si1 C15 H15C 109.5 . .
H15A C15 H15C 109.5 . .
H15B C15 H15C 109.5 . .
C17 C16 C17 120.3(7) . 7_565
C17 C16 N2 119.8(3) . .
C17 C16 N2 119.8(3) 7_565 .
C16 C17 C18 119.3(6) . .
C16 C17 C20 123.4(5) . .
C18 C17 C20 117.4(5) . .
C19 C18 C17 120.1(7) . .
C19 C18 H18 119.9 . .
C17 C18 H18 119.9 . .
C18 C19 C18 120.8(9) . 7_565
C18 C19 H19 119.6 . .
C18 C19 H19 119.6 7_565 .
C17 C20 C22 111.5(5) . .
C17 C20 C21 113.1(6) . .
C22 C20 C21 109.7(6) . .
C17 C20 H20 107.4 . .
C22 C20 H20 107.4 . .
C21 C20 H20 107.4 . .
C20 C21 H21A 109.5 . .
C20 C21 H21B 109.5 . .
H21A C21 H21B 109.5 . .
C20 C21 H21C 109.5 . .
H21A C21 H21C 109.5 . .
H21B C21 H21C 109.5 . .
C20 C22 H22A 109.5 . .
C20 C22 H22B 109.5 . .
H22A C22 H22B 109.5 . .
C20 C22 H22C 109.5 . .
H22A C22 H22C 109.5 . .
H22B C22 H22C 109.5 . .
Si2 C23 H23A 109.5 . .
Si2 C23 H23B 109.5 . .
H23A C23 H23B 109.5 . .
Si2 C23 H23C 109.5 . .
H23A C23 H23C 109.5 . .
H23B C23 H23C 109.5 . .
Si2 C24 H24A 109.5 . .
Si2 C24 H24B 109.5 . .
H24A C24 H24B 109.5 . .
Si2 C24 H24C 109.5 . .
H24A C24 H24C 109.5 . .
H24B C24 H24C 109.5 . .
C26 C25 C26 120.0(7) . 7_565
C26 C25 N3 120.0(3) . .
C26 C25 N3 120.0(3) 7_565 .
C25 C26 C27 118.9(6) . .
C25 C26 C29 123.1(5) . .
C27 C26 C29 118.0(6) . .
C28 C27 C26 120.4(7) . .
C28 C27 H27 119.8 . .
C26 C27 H27 119.8 . .
C27 C28 C27 121.2(8) 7_565 .
C27 C28 H28 119.4 7_565 .
C27 C28 H28 119.4 . .
C26 C29 C30 113.8(7) . .
C26 C29 C31 110.6(6) . .
C30 C29 C31 111.8(7) . .
C26 C29 H29 106.7 . .
C30 C29 H29 106.7 . .
C31 C29 H29 106.7 . .
C29 C30 H30A 109.5 . .
C29 C30 H30B 109.5 . .
H30A C30 H30B 109.5 . .
C29 C30 H30C 109.5 . .
H30A C30 H30C 109.5 . .
H30B C30 H30C 109.5 . .
C29 C31 H31A 109.5 . .
C29 C31 H31B 109.5 . .
H31A C31 H31B 109.5 . .
C29 C31 H31C 109.5 . .
H31A C31 H31C 109.5 . .
H31B C31 H31C 109.5 . .
Si3 C32 H32A 109.5 . .
Si3 C32 H32B 109.5 . .
H32A C32 H32B 109.5 . .
Si3 C32 H32C 109.5 . .
H32A C32 H32C 109.5 . .
H32B C32 H32C 109.5 . .
Si3 C33 H33A 109.5 . .
Si3 C33 H33B 109.5 . .
H33A C33 H33B 109.5 . .
Si3 C33 H33C 109.5 . .
H33A C33 H33C 109.5 . .
H33B C33 H33C 109.5 . .
Si3 C34 H34A 109.5 . .
Si3 C34 H34B 109.5 . .
H34A C34 H34B 109.5 . .
Si3 C34 H34C 109.5 . .
H34A C34 H34C 109.5 . .
H34B C34 H34C 109.5 . .
C36 C35 H35A 109.5 . .
C36 C35 H35B 109.5 . .
H35A C35 H35B 109.5 . .
C36 C35 H35C 109.5 . .
H35A C35 H35C 109.5 . .
H35B C35 H35C 109.5 . .
C37 C36 C35 109.6(3) . .
C37 C36 H36A 109.7 . .
C35 C36 H36A 109.7 . .
C37 C36 H36B 109.7 . .
C35 C36 H36B 109.7 . .
H36A C36 H36B 108.2 . .
C36 C37 C38 109.4(3) . .
C36 C37 H37A 109.8 . .
C38 C37 H37A 109.8 . .
C36 C37 H37B 109.8 . .
C38 C37 H37B 109.8 . .
H37A C37 H37B 108.2 . .
C39 C38 C37 109.1(3) . .
C39 C38 H38A 109.9 . .
C37 C38 H38A 109.9 . .
C39 C38 H38B 109.9 . .
C37 C38 H38B 109.9 . .
H38A C38 H38B 108.3 . .
C40 C39 C38 109.7(3) . .
C40 C39 H39A 109.7 . .
C38 C39 H39A 109.7 . .
C40 C39 H39B 109.7 . .
C38 C39 H39B 109.7 . .
H39A C39 H39B 108.2 . .
C39 C40 H40A 109.5 . .
C39 C40 H40B 109.5 . .
H40A C40 H40B 109.5 . .
C39 C40 H40C 109.5 . .
H40A C40 H40C 109.5 . .
H40B C40 H40C 109.5 . .

loop_
_geom_bond_atom_site_label_1
_geom_bond_atom_site_label_2
_geom_bond_distance
_geom_bond_site_symmetry_2
Sn1 N1 2.032(3) .
Sn1 S3 2.3890(11) .
Sn1 S1 2.4006(11) .
Sn1 S4 2.4137(9) .
Sn2 N2 2.020(4) .
Sn2 S2 2.3961(15) .
Sn2 S1 2.3997(11) 7_565
Sn2 S1 2.3997(11) .
Sn3 N3 2.018(5) .
Sn3 S2 2.3958(14) .
Sn3 S3 2.4049(11) 7_565
Sn3 S3 2.4049(11) .
Si1 N1 1.749(4) .
Si1 C15 1.823(8) .
Si1 C13 1.841(7) .
Si1 C14 1.844(8) .
Si2 N2 1.761(6) .
Si2 C24 1.854(8) .
Si2 C23 1.856(9) .
Si2 C23 1.856(9) 7_565
Si3 N3 1.766(5) .
Si3 C32 1.844(3) .
Si3 C32 1.844(3) 7_565
Si3 C34 1.844(3) .
Si3 C34 1.844(3) 7_565
Si3 C33 1.857(3) 7_565
Si3 C33 1.857(3) .
S4 Sn1 2.4137(9) 7_565
N1 C1 1.431(6) .
N2 C16 1.435(8) .
N3 C25 1.435(8) .
C1 C2 1.400(8) .
C1 C6 1.412(8) .
C2 C3 1.387(8) .
C2 C7 1.518(10) .
C3 C4 1.389(13) .
C3 H3 0.9500 .
C4 C5 1.384(14) .
C4 H4 0.9500 .
C5 C6 1.391(9) .
C5 H5 0.9500 .
C6 C10 1.500(10) .
C7 C9 1.533(11) .
C7 C8 1.543(10) .
C7 H7 1.0000 .
C8 H8A 0.9800 .
C8 H8B 0.9800 .
C8 H8C 0.9800 .
C9 H9A 0.9800 .
C9 H9B 0.9800 .
C9 H9C 0.9800 .
C10 C12 1.532(10) .
C10 C11 1.550(9) .
C10 H10 1.0000 .
C11 H11A 0.9800 .
C11 H11B 0.9800 .
C11 H11C 0.9800 .
C12 H12A 0.9800 .
C12 H12B 0.9800 .
C12 H12C 0.9800 .
C13 H13A 0.9800 .
C13 H13B 0.9800 .
C13 H13C 0.9800 .
C14 H14A 0.9800 .
C14 H14B 0.9800 .
C14 H14C 0.9800 .
C15 H15A 0.9800 .
C15 H15B 0.9800 .
C15 H15C 0.9800 .
C16 C17 1.399(6) .
C16 C17 1.399(6) 7_565
C17 C18 1.404(8) .
C17 C20 1.515(9) .
C18 C19 1.382(9) .
C18 H18 0.9500 .
C19 C18 1.382(9) 7_565
C19 H19 0.9500 .
C20 C22 1.520(9) .
C20 C21 1.530(10) .
C20 H20 1.0000 .
C21 H21A 0.9800 .
C21 H21B 0.9800 .
C21 H21C 0.9800 .
C22 H22A 0.9800 .
C22 H22B 0.9800 .
C22 H22C 0.9800 .
C23 H23A 0.9800 .
C23 H23B 0.9800 .
C23 H23C 0.9800 .
C24 H24A 0.9800 .
C24 H24B 0.9800 .
C24 H24C 0.9800 .
C25 C26 1.405(7) .
C25 C26 1.405(7) 7_565
C26 C27 1.411(8) .
C26 C29 1.502(10) .
C27 C28 1.367(9) .
C27 H27 0.9500 .
C28 C27 1.367(9) 7_565
C28 H28 0.9500 .
C29 C30 1.515(11) .
C29 C31 1.555(9) .
C29 H29 1.0000 .
C30 H30A 0.9800 .
C30 H30B 0.9800 .
C30 H30C 0.9800 .
C31 H31A 0.9800 .
C31 H31B 0.9800 .
C31 H31C 0.9800 .
C32 H32A 0.9800 .
C32 H32B 0.9800 .
C32 H32C 0.9800 .
C33 H33A 0.9800 .
C33 H33B 0.9800 .
C33 H33C 0.9800 .
C34 H34A 0.9800 .
C34 H34B 0.9800 .
C34 H34C 0.9800 .
C35 C36 1.517(3) .
C35 H35A 0.9800 .
C35 H35B 0.9800 .
C35 H35C 0.9800 .
C36 C37 1.517(3) .
C36 H36A 0.9900 .
C36 H36B 0.9900 .
C37 C38 1.521(3) .
C37 H37A 0.9900 .
C37 H37B 0.9900 .
C38 C39 1.519(3) .
C38 H38A 0.9900 .
C38 H38B 0.9900 .
C39 C40 1.517(3) .
C39 H39A 0.9900 .
C39 H39B 0.9900 .
C40 H40A 0.9800 .
C40 H40B 0.9800 .
C40 H40C 0.9800 .

loop_
_geom_torsion_atom_site_label_1
_geom_torsion_atom_site_label_2
_geom_torsion_atom_site_label_3
_geom_torsion_atom_site_label_4
_geom_torsion
_geom_torsion_site_symmetry_1
_geom_torsion_site_symmetry_4
N2 Sn2 S1 Sn1 -177.70(14) . .
S2 Sn2 S1 Sn1 -63.84(6) . .
S1 Sn2 S1 Sn1 64.37(7) 7_565 .
N1 Sn1 S1 Sn2 175.61(11) . .
S3 Sn1 S1 Sn2 62.85(5) . .
S4 Sn1 S1 Sn2 -64.70(6) . .
N3 Sn3 S2 Sn2 180.0 . .
S3 Sn3 S2 Sn2 64.63(3) 7_565 .
S3 Sn3 S2 Sn2 -64.63(3) . .
N2 Sn2 S2 Sn3 180.0 . .
S1 Sn2 S2 Sn3 -63.81(3) 7_565 .
S1 Sn2 S2 Sn3 63.81(3) . .
N1 Sn1 S3 Sn3 -177.61(11) . .
S1 Sn1 S3 Sn3 -62.28(5) . .
S4 Sn1 S3 Sn3 64.19(6) . .
N3 Sn3 S3 Sn1 177.43(13) . .
S2 Sn3 S3 Sn1 64.26(6) . .
S3 Sn3 S3 Sn1 -66.11(7) 7_565 .
N1 Sn1 S4 Sn1 -176.43(12) . 7_565
S3 Sn1 S4 Sn1 -62.21(7) . 7_565
S1 Sn1 S4 Sn1 65.35(7) . 7_565
C15 Si1 N1 C1 135.0(5) . .
C13 Si1 N1 C1 11.3(6) . .
C14 Si1 N1 C1 -106.1(6) . .
C15 Si1 N1 Sn1 -48.4(5) . .
C13 Si1 N1 Sn1 -172.1(4) . .
C14 Si1 N1 Sn1 70.5(5) . .
S3 Sn1 N1 C1 -0.9(3) . .
S1 Sn1 N1 C1 -120.2(3) . .
S4 Sn1 N1 C1 119.4(3) . .
S3 Sn1 N1 Si1 -177.7(2) . .
S1 Sn1 N1 Si1 63.0(3) . .
S4 Sn1 N1 Si1 -57.3(3) . .
C24 Si2 N2 C16 0.0 . .
C23 Si2 N2 C16 -122.1(5) . .
C23 Si2 N2 C16 122.1(5) 7_565 .
C24 Si2 N2 Sn2 180.0 . .
C23 Si2 N2 Sn2 57.9(5) . .
C23 Si2 N2 Sn2 -57.9(5) 7_565 .
S2 Sn2 N2 C16 0.0 . .
S1 Sn2 N2 C16 -119.75(5) 7_565 .
S1 Sn2 N2 C16 119.75(5) . .
S2 Sn2 N2 Si2 180.0 . .
S1 Sn2 N2 Si2 60.25(5) 7_565 .
S1 Sn2 N2 Si2 -60.25(5) . .
C32 Si3 N3 C25 -24.0(4) . .
C32 Si3 N3 C25 24.0(4) 7_565 .
C34 Si3 N3 C25 -146.9(4) . .
C34 Si3 N3 C25 146.9(4) 7_565 .
C33 Si3 N3 C25 -94.0(4) 7_565 .
C33 Si3 N3 C25 94.0(4) . .
C32 Si3 N3 Sn3 156.0(4) . .
C32 Si3 N3 Sn3 -156.0(4) 7_565 .
C34 Si3 N3 Sn3 33.1(4) . .
C34 Si3 N3 Sn3 -33.1(4) 7_565 .
C33 Si3 N3 Sn3 86.0(4) 7_565 .
C33 Si3 N3 Sn3 -86.0(4) . .
S2 Sn3 N3 C25 0.000(1) . .
S3 Sn3 N3 C25 120.23(5) 7_565 .
S3 Sn3 N3 C25 -120.23(5) . .
S2 Sn3 N3 Si3 180.0 . .
S3 Sn3 N3 Si3 -59.77(5) 7_565 .
S3 Sn3 N3 Si3 59.77(5) . .
Si1 N1 C1 C2 89.4(5) . .
Sn1 N1 C1 C2 -87.5(5) . .
Si1 N1 C1 C6 -90.3(5) . .
Sn1 N1 C1 C6 92.8(5) . .
C6 C1 C2 C3 -1.3(9) . .
N1 C1 C2 C3 179.0(5) . .
C6 C1 C2 C7 179.3(6) . .
N1 C1 C2 C7 -0.4(8) . .
C1 C2 C3 C4 1.4(11) . .
C7 C2 C3 C4 -179.2(7) . .
C2 C3 C4 C5 0.0(13) . .
C3 C4 C5 C6 -1.5(13) . .
C4 C5 C6 C1 1.7(11) . .
C4 C5 C6 C10 -178.7(7) . .
C2 C1 C6 C5 -0.2(8) . .
N1 C1 C6 C5 179.5(5) . .
C2 C1 C6 C10 -179.8(5) . .
N1 C1 C6 C10 -0.1(8) . .
C3 C2 C7 C9 -59.5(8) . .
C1 C2 C7 C9 119.9(7) . .
C3 C2 C7 C8 64.9(9) . .
C1 C2 C7 C8 -115.8(7) . .
C5 C6 C10 C12 -52.9(9) . .
C1 C6 C10 C12 126.7(7) . .
C5 C6 C10 C11 69.9(8) . .
C1 C6 C10 C11 -110.5(7) . .
Si2 N2 C16 C17 90.7(5) . .
Sn2 N2 C16 C17 -89.3(5) . .
Si2 N2 C16 C17 -90.7(5) . 7_565
Sn2 N2 C16 C17 89.3(5) . 7_565
C17 C16 C17 C18 -4.4(10) 7_565 .
N2 C16 C17 C18 174.1(6) . .
C17 C16 C17 C20 176.5(4) 7_565 .
N2 C16 C17 C20 -4.9(9) . .
C16 C17 C18 C19 2.2(11) . .
C20 C17 C18 C19 -178.8(8) . .
C17 C18 C19 C18 0.1(17) . 7_565
C16 C17 C20 C22 -119.0(7) . .
C18 C17 C20 C22 62.0(8) . .
C16 C17 C20 C21 116.8(7) . .
C18 C17 C20 C21 -62.2(7) . .
Si3 N3 C25 C26 -91.2(5) . .
Sn3 N3 C25 C26 88.8(5) . .
Si3 N3 C25 C26 91.2(5) . 7_565
Sn3 N3 C25 C26 -88.8(5) . 7_565
C26 C25 C26 C27 3.9(10) 7_565 .
N3 C25 C26 C27 -173.6(5) . .
C26 C25 C26 C29 -176.4(4) 7_565 .
N3 C25 C26 C29 6.1(8) . .
C25 C26 C27 C28 -0.9(10) . .
C29 C26 C27 C28 179.4(7) . .
C26 C27 C28 C27 -2.2(15) . 7_565
C25 C26 C29 C30 -113.8(8) . .
C27 C26 C29 C30 65.9(8) . .
C25 C26 C29 C31 119.4(7) . .
C27 C26 C29 C31 -60.9(8) . .
C35 C36 C37 C38 -44.3(18) . .
C36 C37 C38 C39 -142.7(15) . .
C37 C38 C39 C40 -166.6(18) . .
